data_4307276
loop_
_publ_author_name
'Teresita Munguia'
'Marcela L\'opez-Cardoso'
'Francisco Cervantes-Lee'
'Keith H. Pannell'

_publ_section_title
;
Intramolecular Chalcogen-Tin Interactions in (o-MeE-C6H4)CH2SnPh3-nCln (E
= S, O; n= 0, 1, 2), Characterized by X-ray Diffraction and 119Sn Solution
and Solid-State NMR
;
_journal_name_full 'Inorganic Chemistry'
_journal_page_first 1305
_journal_page_last 1314
_journal_paper_doi 10.1021/ic061811s
_journal_volume 46
_journal_year 2007
_chemical_formula_sum 'C26 H24 S Sn'
_chemical_formula_weight 487.20
_chemical_name_systematic
; 
 (2-thiomethylbenzyl)triphenyltin 
;
_space_group_IT_number 14
_symmetry_cell_setting monoclinic
_symmetry_space_group_name_Hall '-P 2ybc'
_symmetry_space_group_name_H-M 'P 1 21/c 1'
_atom_sites_solution_hydrogens geom
_atom_sites_solution_primary direct
_atom_sites_solution_secondary difmap
_audit_creation_method SHELXL-97
_cell_angle_alpha 90.00
_cell_angle_beta 98.743(5)
_cell_angle_gamma 90.00
_cell_formula_units_Z 4
_cell_length_a 19.066(4)
_cell_length_b 14.766(3)
_cell_length_c 7.9109(17)
_cell_measurement_reflns_used 2364
_cell_measurement_temperature 123(2)
_cell_measurement_theta_max 21.573
_cell_measurement_theta_min 2.759
_cell_volume 2201.3(8)
_computing_cell_refinement 'Bruker SMART V5.625, 2001'
_computing_data_collection 'Bruker SMART V5.625, 2001'
_computing_data_reduction 'Bruker SAINT V5.622, 2001'
_computing_molecular_graphics 'Bruker SHELXTL V6.10, 2000'
_computing_publication_material 'Bruker SHELXTL V6.10, 2000'
_computing_structure_refinement 'SHELXL-97 (Sheldrick, 1997)'
_computing_structure_solution 'SHELXS-97 (Sheldrick, 1990)'
_diffrn_ambient_temperature 123(2)
_diffrn_measured_fraction_theta_full 0.935
_diffrn_measured_fraction_theta_max 0.935
_diffrn_measurement_device_type 'Bruker APEX CCD area detector'
_diffrn_measurement_method 'phi and omega scans'
_diffrn_radiation_monochromator graphite
_diffrn_radiation_source 'fine-focus sealed tube'
_diffrn_radiation_type MoK\a
_diffrn_radiation_wavelength 0.71073
_diffrn_reflns_av_R_equivalents 0.0453
_diffrn_reflns_av_sigmaI/netI 0.0656
_diffrn_reflns_limit_h_max 24
_diffrn_reflns_limit_h_min -19
_diffrn_reflns_limit_k_max 19
_diffrn_reflns_limit_k_min -18
_diffrn_reflns_limit_l_max 8
_diffrn_reflns_limit_l_min -10
_diffrn_reflns_number 13692
_diffrn_reflns_theta_full 28.28
_diffrn_reflns_theta_max 28.28
_diffrn_reflns_theta_min 1.08
_exptl_absorpt_coefficient_mu 1.264
_exptl_absorpt_correction_T_max 0.9572
_exptl_absorpt_correction_T_min 0.7861
_exptl_absorpt_correction_type 'Bruker SADABS V2.05'
_exptl_crystal_colour colorless
_exptl_crystal_density_diffrn 1.470
_exptl_crystal_density_method 'not measured'
_exptl_crystal_description plate
_exptl_crystal_F_000 984
_exptl_crystal_size_max 0.20
_exptl_crystal_size_mid 0.08
_exptl_crystal_size_min 0.04
_refine_diff_density_max 0.980
_refine_diff_density_min -0.682
_refine_diff_density_rms 0.105
_refine_ls_extinction_method none
_refine_ls_goodness_of_fit_ref 1.034
_refine_ls_hydrogen_treatment mixed
_refine_ls_matrix_type full
_refine_ls_number_parameters 254
_refine_ls_number_reflns 5116
_refine_ls_number_restraints 0
_refine_ls_restrained_S_all 1.034
_refine_ls_R_factor_all 0.0791
_refine_ls_R_factor_gt 0.0522
_refine_ls_shift/su_max 0.010
_refine_ls_shift/su_mean 0.001
_refine_ls_structure_factor_coef Fsqd
_refine_ls_weighting_details 'calc w=1/[\s^2^(Fo^2^)+(0.0477P)^2^+0.1221P] where P=(Fo^2^+2Fc^2^)/3'
_refine_ls_weighting_scheme calc
_refine_ls_wR_factor_gt 0.0991
_refine_ls_wR_factor_ref 0.1099
_reflns_number_gt 3806
_reflns_number_total 5116
_reflns_threshold_expression >2sigma(I)
_cod_data_source_file ic061811ssi20060922_123928_3.cif
_cod_data_source_block 72tml1m
_cod_depositor_comments
;
The following automatic conversions were performed:
'_symmetry_cell_setting' value 'Monoclinic' changed to 'monoclinic'
according to '/home/saulius/struct/CIF-dictionaries/cif_core.dic'
dictionary named 'cif_core.dic' version 2.4.1 from 2010-06-29.

Automatic conversion script
Id: cif_fix_enum 1527 2010-12-29 10:47:43Z saulius 
;
_cod_database_code 4307276

loop_
_symmetry_equiv_pos_as_xyz
'x, y, z'
'-x, y+1/2, -z+1/2'
'-x, -y, -z'
'x, -y-1/2, z-1/2'

loop_
_atom_site_label
_atom_site_type_symbol
_atom_site_fract_x
_atom_site_fract_y
_atom_site_fract_z
_atom_site_U_iso_or_equiv
_atom_site_adp_type
_atom_site_occupancy
_atom_site_symmetry_multiplicity
_atom_site_calc_flag
_atom_site_refinement_flags
_atom_site_disorder_assembly
_atom_site_disorder_group
Sn Sn 0.214225(14) 0.464457(18) 0.21991(4) 0.03299(11) Uani 1 1 d . . .
S S 0.34728(7) 0.44067(10) 0.65569(17) 0.0554(4) Uani 1 1 d . . .
C1 C 0.2714(2) 0.3483(3) 0.3389(6) 0.0426(11) Uani 1 1 d . . .
H1A H 0.2583 0.3404 0.4544 0.051 Uiso 1 1 calc R . .
H1B H 0.2551 0.2938 0.2714 0.051 Uiso 1 1 calc R . .
C2 C 0.3506(2) 0.3528(3) 0.3559(6) 0.0331(9) Uani 1 1 d . . .
C3 C 0.3914(2) 0.3920(3) 0.4988(5) 0.0335(9) Uani 1 1 d . . .
C4 C 0.4651(2) 0.3952(3) 0.5071(6) 0.0379(10) Uani 1 1 d . . .
H4 H 0.4933 0.4223 0.6033 0.045 Uiso 1 1 calc R . .
C5 C 0.4974(2) 0.3596(3) 0.3775(6) 0.0443(12) Uani 1 1 d . . .
H5 H 0.5475 0.3623 0.3849 0.053 Uiso 1 1 calc R . .
C6 C 0.4577(2) 0.3205(3) 0.2386(6) 0.0463(12) Uani 1 1 d . . .
H6 H 0.4801 0.2960 0.1495 0.056 Uiso 1 1 calc R . .
C7 C 0.3850(2) 0.3167(3) 0.2280(6) 0.0417(11) Uani 1 1 d . . .
H7 H 0.3577 0.2888 0.1314 0.050 Uiso 1 1 calc R . .
C8 C 0.4158(3) 0.4506(4) 0.8368(7) 0.0596(14) Uani 1 1 d . . .
H8A H 0.4400 0.3922 0.8582 0.089 Uiso 1 1 calc R . .
H8B H 0.3948 0.4682 0.9375 0.089 Uiso 1 1 calc R . .
H8C H 0.4501 0.4967 0.8137 0.089 Uiso 1 1 calc R . .
C9 C 0.1633(2) 0.5425(3) 0.3932(6) 0.0367(10) Uani 1 1 d . . .
C10 C 0.1766(2) 0.6355(3) 0.4119(6) 0.0448(11) Uani 1 1 d . . .
H10 H 0.2080 0.6641 0.3462 0.054 Uiso 1 1 calc R . .
C11 C 0.1441(3) 0.6856(4) 0.5256(7) 0.0570(14) Uani 1 1 d . . .
H11 H 0.1532 0.7488 0.5371 0.068 Uiso 1 1 calc R . .
C12 C 0.0989(3) 0.6451(4) 0.6217(7) 0.0638(16) Uani 1 1 d . . .
H12 H 0.0772 0.6801 0.7002 0.077 Uiso 1 1 calc R . .
C13 C 0.0850(3) 0.5539(4) 0.6048(7) 0.0595(15) Uani 1 1 d . . .
H13 H 0.0535 0.5260 0.6713 0.071 Uiso 1 1 calc R . .
C14 C 0.1166(2) 0.5032(4) 0.4916(6) 0.0466(12) Uani 1 1 d . . .
H14 H 0.1065 0.4403 0.4802 0.056 Uiso 1 1 calc R . .
C15 C 0.1373(2) 0.4071(3) 0.0259(6) 0.0341(10) Uani 1 1 d . . .
C16 C 0.0653(2) 0.4097(3) 0.0315(6) 0.0429(11) Uani 1 1 d . . .
H16 H 0.0484 0.4416 0.1215 0.052 Uiso 1 1 calc R . .
C17 C 0.0171(3) 0.3665(3) -0.0918(8) 0.0581(15) Uani 1 1 d . . .
H17 H -0.0322 0.3697 -0.0865 0.070 Uiso 1 1 calc R . .
C18 C 0.0407(3) 0.3195(4) -0.2206(8) 0.0604(15) Uani 1 1 d . . .
H18 H 0.0076 0.2900 -0.3046 0.072 Uiso 1 1 calc R . .
C19 C 0.1126(3) 0.3146(3) -0.2298(7) 0.0554(14) Uani 1 1 d . . .
H19 H 0.1289 0.2815 -0.3191 0.067 Uiso 1 1 calc R . .
C20 C 0.1600(2) 0.3582(3) -0.1081(6) 0.0454(12) Uani 1 1 d . . .
H20 H 0.2093 0.3551 -0.1149 0.054 Uiso 1 1 calc R . .
C21 C 0.2809(2) 0.5546(3) 0.1052(6) 0.0331(9) Uani 1 1 d . . .
C22 C 0.2603(2) 0.5865(3) -0.0601(6) 0.0417(11) Uani 1 1 d . . .
H22 H 0.2176 0.5646 -0.1247 0.050 Uiso 1 1 calc R . .
C23 C 0.3006(2) 0.6494(3) -0.1331(6) 0.0476(12) Uani 1 1 d . . .
H23 H 0.2854 0.6704 -0.2462 0.057 Uiso 1 1 calc R . .
C24 C 0.3623(2) 0.6811(3) -0.0413(6) 0.0463(12) Uani 1 1 d . . .
H24 H 0.3898 0.7247 -0.0905 0.056 Uiso 1 1 calc R . .
C25 C 0.3844(2) 0.6503(3) 0.1208(6) 0.0415(11) Uani 1 1 d . . .
H25 H 0.4275 0.6725 0.1834 0.050 Uiso 1 1 calc R . .
C26 C 0.3447(2) 0.5870(3) 0.1953(6) 0.0370(10) Uani 1 1 d . . .
H26 H 0.3610 0.5657 0.3078 0.044 Uiso 1 1 calc R . .

loop_
_atom_site_aniso_label
_atom_site_aniso_U_11
_atom_site_aniso_U_22
_atom_site_aniso_U_33
_atom_site_aniso_U_23
_atom_site_aniso_U_13
_atom_site_aniso_U_12
Sn 0.02587(16) 0.03291(17) 0.03973(19) -0.00084(14) 0.00346(11) -0.00171(12)
S 0.0516(8) 0.0715(9) 0.0439(8) -0.0081(6) 0.0098(6) 0.0180(7)
C1 0.037(2) 0.038(2) 0.051(3) 0.008(2) 0.001(2) -0.0071(19)
C2 0.034(2) 0.0237(19) 0.042(3) 0.0063(18) 0.0063(19) 0.0015(17)
C3 0.036(2) 0.031(2) 0.033(2) 0.0059(18) 0.0046(18) 0.0039(18)
C4 0.034(2) 0.038(2) 0.040(3) 0.006(2) -0.0006(19) -0.0004(19)
C5 0.032(2) 0.045(3) 0.058(3) 0.015(2) 0.012(2) 0.009(2)
C6 0.053(3) 0.044(3) 0.046(3) 0.004(2) 0.021(2) 0.019(2)
C7 0.047(3) 0.037(2) 0.039(3) -0.006(2) 0.000(2) 0.008(2)
C8 0.076(4) 0.063(4) 0.039(3) -0.005(3) 0.007(3) 0.012(3)
C9 0.029(2) 0.042(2) 0.038(3) -0.002(2) 0.0027(18) 0.0026(19)
C10 0.047(3) 0.040(3) 0.047(3) -0.004(2) 0.005(2) 0.004(2)
C11 0.062(4) 0.053(3) 0.054(3) -0.002(3) 0.000(3) 0.017(3)
C12 0.057(3) 0.089(4) 0.046(3) -0.009(3) 0.011(3) 0.034(3)
C13 0.050(3) 0.084(4) 0.047(3) -0.002(3) 0.015(2) 0.004(3)
C14 0.046(3) 0.046(3) 0.049(3) 0.004(2) 0.011(2) -0.001(2)
C15 0.025(2) 0.031(2) 0.045(3) 0.0055(19) 0.0005(18) 0.0020(17)
C16 0.037(2) 0.042(3) 0.048(3) 0.004(2) 0.002(2) 0.002(2)
C17 0.034(3) 0.056(3) 0.080(4) 0.003(3) -0.006(3) -0.009(2)
C18 0.054(3) 0.052(3) 0.066(4) 0.003(3) -0.016(3) -0.017(3)
C19 0.070(4) 0.046(3) 0.047(3) -0.013(2) -0.003(3) -0.001(3)
C20 0.032(2) 0.045(3) 0.059(3) -0.005(2) 0.003(2) -0.001(2)
C21 0.029(2) 0.031(2) 0.041(3) -0.0027(18) 0.0094(18) 0.0003(17)
C22 0.032(2) 0.048(3) 0.042(3) 0.000(2) -0.004(2) 0.000(2)
C23 0.049(3) 0.056(3) 0.038(3) 0.010(2) 0.008(2) 0.001(2)
C24 0.043(3) 0.045(3) 0.053(3) 0.005(2) 0.014(2) -0.004(2)
C25 0.033(2) 0.047(3) 0.044(3) -0.002(2) 0.003(2) -0.007(2)
C26 0.035(2) 0.039(2) 0.036(3) 0.0022(19) 0.0022(19) -0.0024(19)

loop_
_atom_type_symbol
_atom_type_description
_atom_type_scat_dispersion_real
_atom_type_scat_dispersion_imag
_atom_type_scat_source
C C 0.0033 0.0016 'International Tables Vol C Tables 4.2.6.8 and 6.1.1.4'
H H 0.0000 0.0000 'International Tables Vol C Tables 4.2.6.8 and 6.1.1.4'
S S 0.1246 0.1234 'International Tables Vol C Tables 4.2.6.8 and 6.1.1.4'
Sn Sn -0.6537 1.4246 'International Tables Vol C Tables 4.2.6.8 and 6.1.1.4'

loop_
_geom_angle_atom_site_label_1
_geom_angle_atom_site_label_2
_geom_angle_atom_site_label_3
_geom_angle
_geom_angle_site_symmetry_1
_geom_angle_site_symmetry_3
_geom_angle_publ_flag
C15 Sn C9 110.28(16) . . ?
C15 Sn C21 109.31(16) . . ?
C9 Sn C21 107.17(16) . . ?
C15 Sn C1 104.11(15) . . ?
C9 Sn C1 113.33(18) . . ?
C21 Sn C1 112.62(16) . . ?
C3 S C8 103.3(2) . . ?
C2 C1 Sn 116.0(3) . . ?
C7 C2 C3 118.7(4) . . ?
C7 C2 C1 119.9(4) . . ?
C3 C2 C1 121.4(4) . . ?
C4 C3 C2 119.0(4) . . ?
C4 C3 S 122.6(3) . . ?
C2 C3 S 118.3(3) . . ?
C5 C4 C3 120.7(4) . . ?
C6 C5 C4 120.4(4) . . ?
C5 C6 C7 119.8(4) . . ?
C6 C7 C2 121.4(4) . . ?
C14 C9 C10 118.0(4) . . ?
C14 C9 Sn 121.7(3) . . ?
C10 C9 Sn 120.3(3) . . ?
C11 C10 C9 120.2(5) . . ?
C12 C11 C10 120.6(5) . . ?
C13 C12 C11 120.1(5) . . ?
C12 C13 C14 119.9(5) . . ?
C13 C14 C9 121.2(5) . . ?
C16 C15 C20 117.4(4) . . ?
C16 C15 Sn 123.0(3) . . ?
C20 C15 Sn 119.4(3) . . ?
C15 C16 C17 121.3(5) . . ?
C18 C17 C16 120.0(5) . . ?
C17 C18 C19 120.4(5) . . ?
C20 C19 C18 119.3(5) . . ?
C19 C20 C15 121.5(4) . . ?
C22 C21 C26 117.6(4) . . ?
C22 C21 Sn 120.6(3) . . ?
C26 C21 Sn 121.7(3) . . ?
C23 C22 C21 121.6(4) . . ?
C24 C23 C22 119.6(5) . . ?
C23 C24 C25 120.2(4) . . ?
C24 C25 C26 120.8(4) . . ?
C25 C26 C21 120.1(4) . . ?

loop_
_geom_bond_atom_site_label_1
_geom_bond_atom_site_label_2
_geom_bond_distance
_geom_bond_site_symmetry_2
_geom_bond_publ_flag
Sn C15 2.131(4) . ?
Sn C9 2.134(4) . ?
Sn C21 2.136(4) . ?
Sn C1 2.168(4) . ?
S C3 1.756(4) . ?
S C8 1.792(5) . ?
C1 C2 1.496(6) . ?
C2 C7 1.393(6) . ?
C2 C3 1.397(6) . ?
C3 C4 1.398(5) . ?
C4 C5 1.378(6) . ?
C5 C6 1.364(7) . ?
C6 C7 1.377(6) . ?
C9 C14 1.394(6) . ?
C9 C10 1.400(6) . ?
C10 C11 1.382(7) . ?
C11 C12 1.370(8) . ?
C12 C13 1.376(8) . ?
C13 C14 1.375(7) . ?
C15 C16 1.380(6) . ?
C15 C20 1.404(6) . ?
C16 C17 1.389(6) . ?
C17 C18 1.364(8) . ?
C18 C19 1.385(7) . ?
C19 C20 1.377(6) . ?
C21 C22 1.389(6) . ?
C21 C26 1.398(6) . ?
C22 C23 1.386(6) . ?
C23 C24 1.368(6) . ?
C24 C25 1.366(6) . ?
C25 C26 1.390(6) . ?

loop_
_cod_related_entry_id
_cod_related_entry_database
_cod_related_entry_code
1 ChemSpider 30660838
